data_7002648
loop_
_publ_author_name
'Inglis, Ross'
'Taylor, Stephanie M.'
'Jones, Leigh F.'
'Papaefstathiou, Giannis S.'
'Perlepes, Spyros P.'
'Datta, Saiti'
'Hill, Stephen'
'Wernsdorfer, Wolfgang'
'Brechin, Euan K.'

_publ_section_related_literature
;
?
;
_publ_section_title
;
 Twisting, bending, stretching: strategies for making ferromagnetic
 [MnIII3] triangles
;
_journal_issue 42
_journal_name_full 'Dalton Transactions'
_journal_page_first 9157
_journal_paper_doi 10.1039/b911820a
_journal_year 2009
_chemical_compound_source 'Stepahnie Taylor, ST53'
_chemical_formula_moiety 'C57 H48 Cl1 Mn3 N6 O11'
_chemical_formula_sum 'C57 H48 Cl Mn3 N6 O11'
_chemical_formula_weight 1193.28
_space_group_IT_number 14
_symmetry_cell_setting monoclinic
_symmetry_space_group_name_Hall '-P 2yn'
_symmetry_space_group_name_H-M 'P 1 21/n 1'
_atom_sites_solution_hydrogens geom
_atom_sites_solution_primary direct
_audit_creation_date 08-11-18
_audit_creation_method CRYSTALS_ver_12.85
_cell_angle_alpha 90
_cell_angle_beta 96.588(3)
_cell_angle_gamma 90
_cell_formula_units_Z 4
_cell_length_a 13.9058(7)
_cell_length_b 19.4110(9)
_cell_length_c 19.4946(8)
_cell_measurement_reflns_used 1014
_cell_measurement_temperature 150
_cell_measurement_theta_max 29
_cell_measurement_theta_min 3
_cell_volume 5227.3(4)
_computing_cell_refinement 'SAINT (Siemens ,1995)'
_computing_data_collection 'SMART (Siemens, 1993)'
_computing_data_reduction 'SAINT (Siemens ,1995)'
_computing_molecular_graphics 'CAMERON (Watkin et al., 1996)'
_computing_publication_material 'CRYSTALS (Betteridge et al., 2003)'
_computing_structure_refinement 'CRYSTALS (Betteridge et al., 2003)'
_computing_structure_solution 'SIR92 (Altomare et al., 1994)'
_diffrn_ambient_temperature 150
_diffrn_measured_fraction_theta_full 0.998
_diffrn_measured_fraction_theta_max 0.920
_diffrn_measurement_device 'Bruker SMART'
_diffrn_measurement_device_type Area
_diffrn_measurement_method '\f & \w scans'
_diffrn_radiation_monochromator graphite
_diffrn_radiation_type 'Mo K\a'
_diffrn_radiation_wavelength 0.71073
_diffrn_reflns_av_R_equivalents 0.041
_diffrn_reflns_limit_h_max 19
_diffrn_reflns_limit_h_min -19
_diffrn_reflns_limit_k_max 25
_diffrn_reflns_limit_k_min -25
_diffrn_reflns_limit_l_max 26
_diffrn_reflns_limit_l_min -27
_diffrn_reflns_number 71170
_diffrn_reflns_theta_full 28.062
_diffrn_reflns_theta_max 29.853
_diffrn_reflns_theta_min 1.485
_diffrn_standards_number 0
_exptl_absorpt_coefficient_mu 0.834
_exptl_absorpt_correction_T_max 0.83
_exptl_absorpt_correction_T_min 0.72
_exptl_absorpt_correction_type multi-scan
_exptl_absorpt_process_details 'SADABS (Siemens, 1996)'
_exptl_crystal_colour black
_exptl_crystal_density_diffrn 1.516
_exptl_crystal_density_method 'not measured'
_exptl_crystal_description wedge
_exptl_crystal_F_000 2448
_exptl_crystal_recrystallization_method
;
Slow evaporation og MeOH solution
;
_exptl_crystal_size_max 0.37
_exptl_crystal_size_mid 0.23
_exptl_crystal_size_min 0.22
_refine_diff_density_max 0.73
_refine_diff_density_min -0.60
_refine_ls_extinction_method None
_refine_ls_goodness_of_fit_ref 1.0296
_refine_ls_hydrogen_treatment constr
_refine_ls_matrix_type full
_refine_ls_number_parameters 703
_refine_ls_number_reflns 13807
_refine_ls_number_restraints 0
_refine_ls_R_factor_all 0.0692
_refine_ls_R_factor_gt 0.0576
_refine_ls_shift/su_max 0.000891
_refine_ls_structure_factor_coef Fsqd
_refine_ls_weighting_details
;
Method= Modified Sheldrick
w=1/[\s^2^(F^2^) + ( 0.02P)^2^ +16.60P]
,where P=(max(Fo^2^,0) + 2Fc^2^)/3
;
_refine_ls_weighting_scheme calc
_refine_ls_wR_factor_all 0.1193
_refine_ls_wR_factor_gt 0.1118
_refine_ls_wR_factor_ref 0.1193
_reflns_limit_h_max 19
_reflns_limit_h_min -19
_reflns_limit_k_max 25
_reflns_limit_k_min 0
_reflns_limit_l_max 27
_reflns_limit_l_min 0
_reflns_number_gt 12148
_reflns_number_total 13850
_reflns_threshold_expression I>2.0\s(I)
_oxford_diffrn_Wilson_B_factor 1.29
_oxford_diffrn_Wilson_scale 34.58
_oxford_refine_ls_r_factor_ref 0.0692
_oxford_refine_ls_scale 0.22453(9)
_oxford_reflns_number_all 13807
_oxford_reflns_threshold_expression_ref I>-10.0\s(I)
_oxford_structure_analysis_title 'eb8175 in P2(1)/n'
_cod_data_source_file b911820a.txt
_cod_data_source_block EB8175
_cod_depositor_comments
;
The following automatic conversions were performed:
'_symmetry_cell_setting' value 'Monoclinic' changed to 'monoclinic'
according to '/home/saulius/struct/CIF-dictionaries/cif_core.dic'
dictionary named 'cif_core.dic' version 2.4.1 from 2010-06-29.

Automatic conversion script
Id: cif_fix_enum 1527 2010-12-29 10:47:43Z saulius 
;
_cod_original_sg_symbol_H-M 'P 1 21/n 1 '
_cod_original_formula_sum 'C57 H48 Cl1 Mn3 N6 O11'
_cod_database_code 7002648

loop_
_symmetry_equiv_pos_as_xyz
x,y,z
-x,-y,-z
-x+1/2,y+1/2,-z+1/2
x+1/2,-y+1/2,z+1/2

loop_
_atom_site_label
_atom_site_type_symbol
_atom_site_fract_x
_atom_site_fract_y
_atom_site_fract_z
_atom_site_U_iso_or_equiv
_atom_site_occupancy
_atom_site_adp_type
_atom_site_refinement_flags_posn
_atom_site_refinement_flags_adp
_atom_site_refinement_flags_occupancy
_atom_site_disorder_assembly
_atom_site_disorder_group
_oxford_atom_site_special_shape
_atom_site_attached_hydrogens
Mn1 Mn 0.54455(3) 0.67930(2) 0.22049(2) 0.0166 1.0000 Uani . . . . . . .
O2 O 0.53959(14) 0.76911(9) 0.18388(9) 0.0170 1.0000 Uani . . . . . . .
Mn3 Mn 0.47558(3) 0.78389(2) 0.09386(2) 0.0173 1.0000 Uani . . . . . . .
O4 O 0.39672(15) 0.80070(10) 0.01112(10) 0.0238 1.0000 Uani . . . . . . .
C5 C 0.3428(2) 0.85449(15) -0.00905(14) 0.0198 1.0000 Uani . . . . . . .
C6 C 0.3474(2) 0.91897(14) 0.02550(13) 0.0189 1.0000 Uani . . . . . . .
C7 C 0.4133(2) 0.93192(14) 0.08748(14) 0.0192 1.0000 Uani . . . . . . .
N8 N 0.46945(17) 0.88420(12) 0.11648(11) 0.0188 1.0000 Uani . . . . . . .
O9 O 0.53195(15) 0.90590(10) 0.17206(10) 0.0227 1.0000 Uani . . . . . . .
Mn10 Mn 0.54680(3) 0.84378(2) 0.24763(2) 0.0173 1.0000 Uani . . . . . . .
O11 O 0.53714(16) 0.91400(10) 0.31187(10) 0.0237 1.0000 Uani . . . . . . .
C12 C 0.4917(2) 0.91020(15) 0.36803(15) 0.0229 1.0000 Uani . . . . . . .
C13 C 0.4871(2) 0.84939(15) 0.40796(14) 0.0215 1.0000 Uani . . . . . . .
C14 C 0.5269(2) 0.78360(15) 0.38710(14) 0.0199 1.0000 Uani . . . . . . .
N15 N 0.55177(16) 0.77648(12) 0.32503(12) 0.0180 1.0000 Uani . . . . . . .
O16 O 0.59275(14) 0.71472(10) 0.30986(9) 0.0194 1.0000 Uani . . . . . . .
C17 C 0.5360(2) 0.72434(15) 0.43579(14) 0.0209 1.0000 Uani . . . . . . .
C18 C 0.5915(2) 0.73027(17) 0.49985(15) 0.0260 1.0000 Uani . . . . . . .
C19 C 0.5995(3) 0.67559(19) 0.54585(16) 0.0327 1.0000 Uani . . . . . . .
C20 C 0.5498(3) 0.61515(18) 0.52909(17) 0.0352 1.0000 Uani . . . . . . .
C21 C 0.4937(3) 0.60902(17) 0.46569(16) 0.0308 1.0000 Uani . . . . . . .
C22 C 0.4880(2) 0.66277(16) 0.41874(15) 0.0242 1.0000 Uani . . . . . . .
C23 C 0.4416(2) 0.85266(17) 0.46877(16) 0.0276 1.0000 Uani . . . . . . .
C24 C 0.4007(2) 0.91281(19) 0.48950(17) 0.0330 1.0000 Uani . . . . . . .
C25 C 0.4051(2) 0.97171(18) 0.44972(17) 0.0330 1.0000 Uani . . . . . . .
C26 C 0.4490(2) 0.97066(17) 0.39016(17) 0.0294 1.0000 Uani . . . . . . .
N27 N 0.70908(17) 0.86109(12) 0.25537(12) 0.0211 1.0000 Uani . . . . . . .
C28 C 0.7441(2) 0.91462(16) 0.22224(15) 0.0251 1.0000 Uani . . . . . . .
C29 C 0.8403(2) 0.93330(16) 0.23256(16) 0.0276 1.0000 Uani . . . . . . .
C30 C 0.9026(2) 0.89701(17) 0.27931(17) 0.0293 1.0000 Uani . . . . . . .
C31 C 0.8683(2) 0.84242(18) 0.31442(18) 0.0334 1.0000 Uani . . . . . . .
C32 C 0.7715(2) 0.82593(16) 0.29995(16) 0.0269 1.0000 Uani . . . . . . .
C33 C 0.9321(3) 0.8029(3) 0.3677(3) 0.0731 1.0000 Uani . . . . . . .
C34 C 0.4167(2) 1.00212(14) 0.11945(14) 0.0190 1.0000 Uani . . . . . . .
C35 C 0.4727(3) 1.05387(17) 0.09681(18) 0.0357 1.0000 Uani . . . . . . .
C36 C 0.4695(3) 1.11944(19) 0.1245(2) 0.0424 1.0000 Uani . . . . . . .
C37 C 0.4113(3) 1.13324(18) 0.17546(18) 0.0355 1.0000 Uani . . . . . . .
C38 C 0.3567(3) 1.0820(2) 0.1982(2) 0.0499 1.0000 Uani . . . . . . .
C39 C 0.3594(3) 1.01606(19) 0.1708(2) 0.0427 1.0000 Uani . . . . . . .
C40 C 0.2877(2) 0.97321(16) -0.00180(16) 0.0270 1.0000 Uani . . . . . . .
C41 C 0.2253(2) 0.96542(17) -0.06157(17) 0.0315 1.0000 Uani . . . . . . .
C42 C 0.2201(2) 0.90216(17) -0.09545(15) 0.0274 1.0000 Uani . . . . . . .
C43 C 0.2774(2) 0.84831(16) -0.06971(14) 0.0229 1.0000 Uani . . . . . . .
O44 O 0.47437(15) 0.68640(10) 0.07723(9) 0.0204 1.0000 Uani . . . . . . .
N45 N 0.46623(16) 0.64633(12) 0.13385(11) 0.0174 1.0000 Uani . . . . . . .
C46 C 0.41382(19) 0.59098(14) 0.12409(14) 0.0178 1.0000 Uani . . . . . . .
C47 C 0.4011(2) 0.54458(14) 0.18159(13) 0.0175 1.0000 Uani . . . . . . .
C48 C 0.4598(2) 0.54863(14) 0.24565(14) 0.0182 1.0000 Uani . . . . . . .
O49 O 0.53440(15) 0.59139(10) 0.25785(10) 0.0217 1.0000 Uani . . . . . . .
C50 C 0.4422(2) 0.50292(15) 0.29858(15) 0.0236 1.0000 Uani . . . . . . .
C51 C 0.3700(2) 0.45397(16) 0.28856(15) 0.0262 1.0000 Uani . . . . . . .
C52 C 0.3117(2) 0.44982(16) 0.22584(15) 0.0257 1.0000 Uani . . . . . . .
C53 C 0.3268(2) 0.49496(15) 0.17362(14) 0.0214 1.0000 Uani . . . . . . .
C54 C 0.3627(2) 0.57559(14) 0.05422(14) 0.0192 1.0000 Uani . . . . . . .
C55 C 0.3812(2) 0.51472(16) 0.02106(15) 0.0255 1.0000 Uani . . . . . . .
C56 C 0.3319(3) 0.49907(18) -0.04333(16) 0.0320 1.0000 Uani . . . . . . .
C57 C 0.2634(3) 0.54409(19) -0.07398(16) 0.0336 1.0000 Uani . . . . . . .
C58 C 0.2450(2) 0.60506(19) -0.04117(16) 0.0322 1.0000 Uani . . . . . . .
C59 C 0.2949(2) 0.62141(16) 0.02235(15) 0.0254 1.0000 Uani . . . . . . .
N60 N 0.61017(18) 0.78882(13) 0.03805(12) 0.0234 1.0000 Uani . . . . . . .
C61 C 0.6230(2) 0.73697(16) -0.00600(15) 0.0242 1.0000 Uani . . . . . . .
C62 C 0.6945(2) 0.73525(17) -0.04984(16) 0.0271 1.0000 Uani . . . . . . .
C63 C 0.7001(3) 0.6775(2) -0.09997(18) 0.0367 1.0000 Uani . . . . . . .
C64 C 0.7589(2) 0.79002(18) -0.04535(18) 0.0342 1.0000 Uani . . . . . . .
C65 C 0.7489(2) 0.84303(18) 0.0008(2) 0.0365 1.0000 Uani . . . . . . .
C66 C 0.6725(2) 0.84143(17) 0.04028(17) 0.0290 1.0000 Uani . . . . . . .
N67 N 0.69720(18) 0.65707(13) 0.19467(12) 0.0230 1.0000 Uani . . . . . . .
C68 C 0.7528(2) 0.70728(16) 0.17370(15) 0.0254 1.0000 Uani . . . . . . .
C69 C 0.8515(2) 0.70019(18) 0.16834(16) 0.0312 1.0000 Uani . . . . . . .
C70 C 0.8926(3) 0.6370(2) 0.18625(19) 0.0375 1.0000 Uani . . . . . . .
C71 C 0.8365(3) 0.58416(19) 0.2074(2) 0.0390 1.0000 Uani . . . . . . .
C72 C 0.7397(2) 0.59648(17) 0.21127(17) 0.0309 1.0000 Uani . . . . . . .
C73 C 0.9100(3) 0.7591(2) 0.1458(2) 0.0467 1.0000 Uani . . . . . . .
Cl74 Cl 0.31745(5) 0.76707(4) 0.21834(4) 0.0240 1.0000 Uani . . . . . . .
O75 O 0.32216(15) 0.76365(12) 0.14452(10) 0.0264 1.0000 Uani . . . . . . .
O76 O 0.36492(16) 0.82977(11) 0.24465(11) 0.0283 1.0000 Uani . . . . . . .
O77 O 0.21858(17) 0.76715(15) 0.23159(13) 0.0401 1.0000 Uani . . . . . . .
O78 O 0.36803(17) 0.70845(12) 0.25148(11) 0.0295 1.0000 Uani . . . . . . .
H181 H 0.6237 0.7715 0.5114 0.0308 1.0000 Uiso R . . . . . .
H191 H 0.6388 0.6798 0.5873 0.0393 1.0000 Uiso R . . . . . .
H201 H 0.5540 0.5785 0.5602 0.0430 1.0000 Uiso R . . . . . .
H211 H 0.4594 0.5688 0.4544 0.0374 1.0000 Uiso R . . . . . .
H221 H 0.4523 0.6578 0.3758 0.0284 1.0000 Uiso R . . . . . .
H231 H 0.4391 0.8130 0.4950 0.0324 1.0000 Uiso R . . . . . .
H241 H 0.3709 0.9138 0.5297 0.0398 1.0000 Uiso R . . . . . .
H251 H 0.3782 1.0121 0.4634 0.0389 1.0000 Uiso R . . . . . .
H261 H 0.4515 1.0100 0.3639 0.0348 1.0000 Uiso R . . . . . .
H281 H 0.7009 0.9394 0.1915 0.0300 1.0000 Uiso R . . . . . .
H291 H 0.8628 0.9701 0.2084 0.0330 1.0000 Uiso R . . . . . .
H301 H 0.9683 0.9089 0.2876 0.0349 1.0000 Uiso R . . . . . .
H321 H 0.7472 0.7890 0.3220 0.0318 1.0000 Uiso R . . . . . .
H332 H 0.8964 0.7684 0.3874 0.1082 1.0000 Uiso R . . . . . .
H331 H 0.9586 0.8329 0.4032 0.1088 1.0000 Uiso R . . . . . .
H333 H 0.9834 0.7828 0.3469 0.1076 1.0000 Uiso R . . . . . .
H351 H 0.5125 1.0451 0.0627 0.0440 1.0000 Uiso R . . . . . .
H361 H 0.5068 1.1543 0.1087 0.0525 1.0000 Uiso R . . . . . .
H371 H 0.4092 1.1775 0.1937 0.0418 1.0000 Uiso R . . . . . .
H381 H 0.3177 1.0910 0.2326 0.0623 1.0000 Uiso R . . . . . .
H391 H 0.3231 0.9813 0.1870 0.0538 1.0000 Uiso R . . . . . .
H401 H 0.2903 1.0151 0.0213 0.0320 1.0000 Uiso R . . . . . .
H411 H 0.1871 1.0024 -0.0785 0.0368 1.0000 Uiso R . . . . . .
H421 H 0.1780 0.8964 -0.1349 0.0322 1.0000 Uiso R . . . . . .
H431 H 0.2730 0.8062 -0.0924 0.0270 1.0000 Uiso R . . . . . .
H501 H 0.4809 0.5062 0.3409 0.0277 1.0000 Uiso R . . . . . .
H511 H 0.3599 0.4232 0.3240 0.0319 1.0000 Uiso R . . . . . .
H521 H 0.2630 0.4170 0.2187 0.0308 1.0000 Uiso R . . . . . .
H531 H 0.2878 0.4930 0.1322 0.0256 1.0000 Uiso R . . . . . .
H551 H 0.4269 0.4844 0.0417 0.0304 1.0000 Uiso R . . . . . .
H561 H 0.3453 0.4579 -0.0656 0.0389 1.0000 Uiso R . . . . . .
H571 H 0.2293 0.5333 -0.1160 0.0399 1.0000 Uiso R . . . . . .
H581 H 0.1993 0.6353 -0.0621 0.0378 1.0000 Uiso R . . . . . .
H591 H 0.2826 0.6628 0.0438 0.0300 1.0000 Uiso R . . . . . .
H611 H 0.5810 0.6992 -0.0066 0.0290 1.0000 Uiso R . . . . . .
H631 H 0.7656 0.6673 -0.1052 0.0561 1.0000 Uiso R . . . . . .
H633 H 0.6679 0.6905 -0.1441 0.0561 1.0000 Uiso R . . . . . .
H632 H 0.6691 0.6372 -0.0846 0.0564 1.0000 Uiso R . . . . . .
H641 H 0.8085 0.7917 -0.0733 0.0418 1.0000 Uiso R . . . . . .
H651 H 0.7924 0.8790 0.0055 0.0439 1.0000 Uiso R . . . . . .
H661 H 0.6635 0.8779 0.0699 0.0349 1.0000 Uiso R . . . . . .
H681 H 0.7235 0.7494 0.1621 0.0308 1.0000 Uiso R . . . . . .
H701 H 0.9584 0.6302 0.1839 0.0449 1.0000 Uiso R . . . . . .
H711 H 0.8633 0.5419 0.2192 0.0472 1.0000 Uiso R . . . . . .
H721 H 0.7021 0.5609 0.2259 0.0365 1.0000 Uiso R . . . . . .
H733 H 0.9754 0.7557 0.1658 0.0726 1.0000 Uiso R . . . . . .
H732 H 0.8842 0.8023 0.1586 0.0727 1.0000 Uiso R . . . . . .
H731 H 0.9089 0.7584 0.0965 0.0724 1.0000 Uiso R . . . . . .

loop_
_atom_site_aniso_label
_atom_site_aniso_U_11
_atom_site_aniso_U_22
_atom_site_aniso_U_33
_atom_site_aniso_U_23
_atom_site_aniso_U_13
_atom_site_aniso_U_12
Mn1 0.0191(2) 0.01486(19) 0.01531(18) 0.00090(14) 0.00012(15) -0.00065(15)
O2 0.0214(9) 0.0150(9) 0.0140(8) -0.0002(7) 0.0000(7) -0.0008(7)
Mn3 0.0217(2) 0.01511(19) 0.01444(18) 0.00053(14) -0.00020(15) -0.00053(16)
O4 0.0308(11) 0.0212(10) 0.0178(9) -0.0012(8) -0.0034(8) 0.0036(8)
C5 0.0203(13) 0.0222(14) 0.0169(12) 0.0031(10) 0.0025(10) -0.0033(11)
C6 0.0193(13) 0.0205(13) 0.0165(12) 0.0042(10) -0.0004(10) -0.0024(10)
C7 0.0209(13) 0.0198(13) 0.0172(12) 0.0025(10) 0.0033(10) -0.0026(10)
N8 0.0210(11) 0.0198(11) 0.0146(10) -0.0002(8) -0.0018(8) -0.0025(9)
O9 0.0271(11) 0.0187(10) 0.0203(10) 0.0021(8) -0.0066(8) -0.0053(8)
Mn10 0.0210(2) 0.01530(19) 0.01510(18) -0.00015(15) -0.00067(15) 0.00020(16)
O11 0.0320(11) 0.0187(10) 0.0205(10) -0.0042(8) 0.0032(8) -0.0012(8)
C12 0.0220(14) 0.0247(15) 0.0208(13) -0.0047(11) -0.0030(10) 0.0010(11)
C13 0.0195(13) 0.0248(14) 0.0192(13) -0.0028(11) -0.0019(10) 0.0025(11)
C14 0.0178(13) 0.0250(14) 0.0163(12) -0.0011(10) -0.0005(10) -0.0004(11)
N15 0.0167(11) 0.0175(11) 0.0192(11) -0.0006(9) -0.0013(8) -0.0002(9)
O16 0.0220(10) 0.0193(10) 0.0164(9) -0.0008(7) -0.0005(7) 0.0040(8)
C17 0.0203(13) 0.0249(14) 0.0181(12) 0.0006(10) 0.0052(10) 0.0019(11)
C18 0.0277(15) 0.0310(16) 0.0196(13) 0.0011(11) 0.0041(11) 0.0008(12)
C19 0.0356(18) 0.0407(19) 0.0209(14) 0.0065(13) -0.0001(12) 0.0057(15)
C20 0.048(2) 0.0333(18) 0.0252(15) 0.0109(13) 0.0084(14) 0.0044(15)
C21 0.0403(19) 0.0273(16) 0.0265(15) -0.0008(12) 0.0113(13) -0.0048(14)
C22 0.0249(14) 0.0283(15) 0.0200(13) 0.0013(11) 0.0054(11) 0.0006(12)
C23 0.0245(15) 0.0322(17) 0.0259(15) -0.0018(12) 0.0022(12) 0.0007(13)
C24 0.0293(17) 0.043(2) 0.0270(15) -0.0087(14) 0.0055(13) 0.0048(14)
C25 0.0327(17) 0.0329(18) 0.0326(17) -0.0128(14) 0.0007(13) 0.0088(14)
C26 0.0317(17) 0.0253(16) 0.0299(16) -0.0043(12) -0.0026(13) 0.0036(13)
N27 0.0228(12) 0.0198(12) 0.0203(11) 0.0002(9) 0.0009(9) -0.0026(9)
C28 0.0252(15) 0.0245(15) 0.0242(14) 0.0026(11) -0.0035(11) -0.0013(12)
C29 0.0299(16) 0.0228(15) 0.0299(15) 0.0021(12) 0.0030(12) -0.0070(12)
C30 0.0209(14) 0.0312(17) 0.0353(17) 0.0050(13) 0.0007(12) -0.0038(12)
C31 0.0243(16) 0.0353(18) 0.0404(18) 0.0143(15) 0.0026(13) 0.0028(14)
C32 0.0236(15) 0.0260(15) 0.0314(16) 0.0090(12) 0.0042(12) -0.0014(12)
C33 0.0233(19) 0.090(4) 0.103(4) 0.071(3) -0.006(2) 0.000(2)
C34 0.0202(13) 0.0167(13) 0.0191(12) 0.0020(10) -0.0012(10) 0.0023(10)
C35 0.047(2) 0.0268(17) 0.0368(18) -0.0052(14) 0.0200(16) -0.0075(15)
C36 0.057(2) 0.0247(17) 0.047(2) -0.0059(15) 0.0135(18) -0.0113(16)
C37 0.046(2) 0.0242(16) 0.0345(17) -0.0092(13) -0.0033(15) 0.0046(14)
C38 0.062(3) 0.041(2) 0.052(2) -0.0182(18) 0.030(2) -0.0045(19)
C39 0.053(2) 0.0302(18) 0.050(2) -0.0085(16) 0.0304(19) -0.0116(16)
C40 0.0314(16) 0.0193(14) 0.0282(15) 0.0007(11) -0.0066(12) 0.0010(12)
C41 0.0308(17) 0.0271(16) 0.0336(17) 0.0050(13) -0.0090(13) 0.0034(13)
C42 0.0262(15) 0.0314(16) 0.0226(14) 0.0015(12) -0.0063(11) -0.0050(13)
C43 0.0257(14) 0.0251(15) 0.0173(12) -0.0019(11) -0.0008(11) -0.0046(12)
O44 0.0295(11) 0.0172(9) 0.0145(9) 0.0026(7) 0.0027(8) -0.0024(8)
N45 0.0184(11) 0.0179(11) 0.0158(10) 0.0009(8) 0.0012(8) 0.0010(9)
C46 0.0179(12) 0.0169(13) 0.0184(12) -0.0006(10) 0.0017(10) 0.0015(10)
C47 0.0197(13) 0.0167(12) 0.0164(12) -0.0011(9) 0.0032(10) 0.0002(10)
C48 0.0186(13) 0.0157(12) 0.0206(13) -0.0008(10) 0.0032(10) 0.0020(10)
O49 0.0250(10) 0.0164(9) 0.0223(10) 0.0037(7) -0.0035(8) -0.0014(8)
C50 0.0285(15) 0.0226(14) 0.0197(13) 0.0024(11) 0.0024(11) 0.0020(12)
C51 0.0305(16) 0.0252(15) 0.0243(14) 0.0049(11) 0.0096(12) -0.0015(12)
C52 0.0288(16) 0.0232(15) 0.0263(14) -0.0021(11) 0.0081(12) -0.0081(12)
C53 0.0216(14) 0.0232(14) 0.0195(13) -0.0004(10) 0.0023(10) -0.0015(11)
C54 0.0193(13) 0.0202(13) 0.0178(12) 0.0013(10) 0.0012(10) -0.0043(10)
C55 0.0298(16) 0.0241(15) 0.0231(14) -0.0008(11) 0.0050(12) -0.0013(12)
C56 0.0434(19) 0.0304(17) 0.0226(14) -0.0060(12) 0.0058(13) -0.0058(14)
C57 0.0387(19) 0.0414(19) 0.0192(14) -0.0006(13) -0.0037(13) -0.0073(15)
C58 0.0298(17) 0.0383(18) 0.0263(15) 0.0055(13) -0.0057(12) -0.0022(14)
C59 0.0261(15) 0.0251(15) 0.0241(14) -0.0010(11) -0.0001(11) -0.0004(12)
N60 0.0251(13) 0.0241(13) 0.0208(11) 0.0024(9) 0.0015(9) -0.0019(10)
C61 0.0260(15) 0.0254(15) 0.0209(13) 0.0004(11) 0.0017(11) -0.0021(12)
C62 0.0222(14) 0.0318(16) 0.0270(15) 0.0042(12) 0.0016(12) 0.0040(12)
C63 0.0323(18) 0.048(2) 0.0307(17) -0.0057(15) 0.0087(14) 0.0067(16)
C64 0.0253(16) 0.0373(19) 0.0422(19) 0.0074(15) 0.0127(14) 0.0006(14)
C65 0.0284(17) 0.0280(17) 0.054(2) 0.0045(15) 0.0069(15) -0.0057(14)
C66 0.0277(16) 0.0243(15) 0.0347(16) 0.0001(13) 0.0028(13) -0.0032(12)
N67 0.0250(12) 0.0229(12) 0.0207(11) -0.0030(9) 0.0014(9) 0.0035(10)
C68 0.0289(15) 0.0256(15) 0.0223(13) -0.0015(11) 0.0046(11) 0.0003(12)
C69 0.0291(16) 0.0381(18) 0.0272(15) -0.0069(13) 0.0068(12) -0.0039(14)
C70 0.0260(17) 0.046(2) 0.0408(19) -0.0109(16) 0.0042(14) 0.0065(15)
C71 0.0343(19) 0.0325(19) 0.050(2) -0.0033(16) 0.0019(16) 0.0139(15)
C72 0.0311(17) 0.0233(15) 0.0381(18) -0.0015(13) 0.0034(13) 0.0043(13)
C73 0.037(2) 0.052(2) 0.054(2) -0.0007(19) 0.0186(18) -0.0097(18)
Cl74 0.0210(3) 0.0278(4) 0.0233(3) -0.0034(3) 0.0035(2) 0.0007(3)
O75 0.0258(11) 0.0314(12) 0.0214(10) -0.0026(8) 0.0000(8) 0.0014(9)
O76 0.0273(11) 0.0257(11) 0.0312(11) -0.0069(9) 0.0003(9) 0.0040(9)
O77 0.0248(12) 0.0568(17) 0.0401(14) -0.0091(12) 0.0095(10) -0.0023(11)
O78 0.0342(12) 0.0273(12) 0.0274(11) 0.0029(9) 0.0057(9) 0.0010(9)

loop_
_atom_type_symbol
_atom_type_scat_dispersion_real
_atom_type_scat_dispersion_imag
_atom_type_scat_Cromer_Mann_a1
_atom_type_scat_Cromer_Mann_b1
_atom_type_scat_Cromer_Mann_a2
_atom_type_scat_Cromer_Mann_b2
_atom_type_scat_Cromer_Mann_a3
_atom_type_scat_Cromer_Mann_b3
_atom_type_scat_Cromer_Mann_a4
_atom_type_scat_Cromer_Mann_b4
_atom_type_scat_Cromer_Mann_c
_atom_type_scat_source
C 0.0033 0.0016 2.3100 20.8439 1.0200 10.2075 1.5886 0.5687 0.8650 51.6512 0.2156 'International Tables Vol C 4.2.6.8 and 6.1.1.4'
H 0.0000 0.0000 0.4930 10.5109 0.3229 26.1257 0.1402 3.1424 0.0408 57.7998 0.0030 'International Tables Vol C 4.2.6.8 and 6.1.1.4'
N 0.0061 0.0033 12.2126 0.0057 3.1322 9.8933 2.0125 28.9975 1.1663 0.5826 -11.5290 'International Tables Vol C 4.2.6.8 and 6.1.1.4'
O 0.0106 0.0060 3.0485 13.2771 2.2868 5.7011 1.5463 0.3239 0.8670 32.9089 0.2508 'International Tables Vol C 4.2.6.8 and 6.1.1.4'
Cl 0.1484 0.1585 11.4604 0.0104 7.1964 1.1662 6.2556 18.5194 1.6455 47.7784 -9.5574 'International Tables Vol C 4.2.6.8 and 6.1.1.4'
Mn 0.3368 0.7283 11.2819 5.3409 7.3573 0.3432 3.0193 17.8674 2.2441 83.7543 1.0896 'International Tables Vol C 4.2.6.8 and 6.1.1.4'

loop_
_geom_angle_atom_site_label_1
_geom_angle_site_symmetry_1
_geom_angle_atom_site_label_2
_geom_angle_site_symmetry_2
_geom_angle_atom_site_label_3
_geom_angle_site_symmetry_3
_geom_angle
_geom_angle_publ_flag
O2 . Mn1 . Mn3 . 30.65(6) yes
O2 . Mn1 . O16 . 90.36(8) yes
Mn3 . Mn1 . O16 . 120.43(6) yes
O2 . Mn1 . N45 . 89.05(9) yes
Mn3 . Mn1 . N45 . 58.41(7) yes
O16 . Mn1 . N45 . 167.65(9) yes
O2 . Mn1 . O49 . 173.43(9) yes
Mn3 . Mn1 . O49 . 146.84(6) yes
O16 . Mn1 . O49 . 90.43(9) yes
N45 . Mn1 . O49 . 88.79(9) yes
O2 . Mn1 . N67 . 94.94(9) yes
Mn3 . Mn1 . N67 . 98.71(6) yes
O16 . Mn1 . N67 . 91.79(8) yes
N45 . Mn1 . N67 . 100.55(9) yes
O49 . Mn1 . N67 . 91.56(9) yes
O2 . Mn1 . O78 . 83.93(8) yes
Mn3 . Mn1 . O78 . 80.79(5) yes
O16 . Mn1 . O78 . 87.30(8) yes
N45 . Mn1 . O78 . 80.37(8) yes
O49 . Mn1 . O78 . 89.59(8) yes
N67 . Mn1 . O78 . 178.54(8) yes
Mn1 . O2 . Mn3 . 118.95(10) yes
Mn1 . O2 . Mn10 . 117.42(9) yes
Mn3 . O2 . Mn10 . 118.22(10) yes
O2 . Mn3 . Mn1 . 30.40(6) yes
O2 . Mn3 . O4 . 171.92(9) yes
Mn1 . Mn3 . O4 . 148.73(7) yes
O2 . Mn3 . N8 . 88.32(8) yes
Mn1 . Mn3 . N8 . 117.15(6) yes
O4 . Mn3 . N8 . 89.12(9) yes
O2 . Mn3 . Mn10 . 30.97(6) yes
Mn1 . Mn3 . Mn10 . 59.548(13) yes
O4 . Mn3 . Mn10 . 144.67(6) yes
N8 . Mn3 . Mn10 . 57.77(6) yes
O2 . Mn3 . O44 . 90.07(8) yes
Mn1 . Mn3 . O44 . 60.61(6) yes
O4 . Mn3 . O44 . 91.91(9) yes
N8 . Mn3 . O44 . 175.54(9) yes
Mn10 . Mn3 . O44 . 120.16(6) yes
O2 . Mn3 . N60 . 97.15(8) yes
Mn1 . Mn3 . N60 . 101.67(6) yes
O4 . Mn3 . N60 . 90.77(9) yes
N8 . Mn3 . N60 . 97.06(9) yes
Mn10 . Mn3 . N60 . 104.19(6) yes
O2 . Mn3 . O75 . 86.65(8) yes
Mn1 . Mn3 . O75 . 77.96(5) yes
O4 . Mn3 . O75 . 85.70(8) yes
N8 . Mn3 . O75 . 90.35(9) yes
Mn10 . Mn3 . O75 . 82.82(5) yes
O44 . Mn3 . N60 . 87.27(9) yes
O44 . Mn3 . O75 . 85.40(8) yes
N60 . Mn3 . O75 . 171.75(8) yes
Mn3 . O4 . C5 . 130.66(18) yes
O4 . C5 . C6 . 124.3(2) yes
O4 . C5 . C43 . 118.2(3) yes
C6 . C5 . C43 . 117.5(3) yes
C5 . C6 . C7 . 122.5(3) yes
C5 . C6 . C40 . 119.2(3) yes
C7 . C6 . C40 . 118.3(3) yes
C6 . C7 . N8 . 122.0(3) yes
C6 . C7 . C34 . 119.4(2) yes
N8 . C7 . C34 . 118.7(2) yes
Mn3 . N8 . C7 . 129.58(19) yes
Mn3 . N8 . O9 . 115.65(16) yes
C7 . N8 . O9 . 114.7(2) yes
N8 . O9 . Mn10 . 114.83(15) yes
O2 . Mn10 . O9 . 89.09(8) yes
O2 . Mn10 . Mn3 . 30.82(6) yes
O9 . Mn10 . Mn3 . 61.20(6) yes
O2 . Mn10 . O11 . 172.45(9) yes
O9 . Mn10 . O11 . 92.69(9) yes
Mn3 . Mn10 . O11 . 147.08(7) yes
O2 . Mn10 . N15 . 89.42(9) yes
O9 . Mn10 . N15 . 175.58(9) yes
Mn3 . Mn10 . N15 . 116.31(7) yes
O11 . Mn10 . N15 . 88.26(9) yes
O2 . Mn10 . N27 . 97.68(8) yes
O9 . Mn10 . N27 . 88.65(9) yes
Mn3 . Mn10 . N27 . 107.98(6) yes
O11 . Mn10 . N27 . 89.70(9) yes
N15 . Mn10 . N27 . 95.68(9) yes
O2 . Mn10 . O76 . 85.75(8) yes
O9 . Mn10 . O76 . 91.77(8) yes
Mn3 . Mn10 . O76 . 75.17(5) yes
O11 . Mn10 . O76 . 86.87(8) yes
N15 . Mn10 . O76 . 83.97(8) yes
N27 . Mn10 . O76 . 176.56(8) yes
Mn10 . O11 . C12 . 126.19(19) yes
O11 . C12 . C13 . 123.7(3) yes
O11 . C12 . C26 . 117.7(3) yes
C13 . C12 . C26 . 118.6(3) yes
C12 . C13 . C14 . 122.0(3) yes
C12 . C13 . C23 . 118.5(3) yes
C14 . C13 . C23 . 119.5(3) yes
C13 . C14 . N15 . 119.9(3) yes
C13 . C14 . C17 . 120.2(2) yes
N15 . C14 . C17 . 119.9(3) yes
Mn10 . N15 . C14 . 130.1(2) yes
Mn10 . N15 . O16 . 112.86(16) yes
C14 . N15 . O16 . 116.9(2) yes
N15 . O16 . Mn1 . 113.41(15) yes
C14 . C17 . C18 . 120.3(3) yes
C14 . C17 . C22 . 120.6(3) yes
C18 . C17 . C22 . 119.1(3) yes
C17 . C18 . C19 . 120.7(3) yes
C17 . C18 . H181 . 119.2 no
C19 . C18 . H181 . 120.1 no
C18 . C19 . C20 . 119.8(3) yes
C18 . C19 . H191 . 119.5 no
C20 . C19 . H191 . 120.7 no
C19 . C20 . C21 . 119.9(3) yes
C19 . C20 . H201 . 120.1 no
C21 . C20 . H201 . 120.0 no
C20 . C21 . C22 . 120.5(3) yes
C20 . C21 . H211 . 120.2 no
C22 . C21 . H211 . 119.3 no
C17 . C22 . C21 . 120.0(3) yes
C17 . C22 . H221 . 119.8 no
C21 . C22 . H221 . 120.1 no
C13 . C23 . C24 . 121.7(3) yes
C13 . C23 . H231 . 118.3 no
C24 . C23 . H231 . 120.0 no
C23 . C24 . C25 . 119.2(3) yes
C23 . C24 . H241 . 120.3 no
C25 . C24 . H241 . 120.5 no
C24 . C25 . C26 . 120.9(3) yes
C24 . C25 . H251 . 119.6 no
C26 . C25 . H251 . 119.5 no
C12 . C26 . C25 . 121.1(3) yes
C12 . C26 . H261 . 118.5 no
C25 . C26 . H261 . 120.4 no
Mn10 . N27 . C28 . 119.7(2) yes
Mn10 . N27 . C32 . 122.13(19) yes
C28 . N27 . C32 . 117.5(3) yes
N27 . C28 . C29 . 122.2(3) yes
N27 . C28 . H281 . 117.8 no
C29 . C28 . H281 . 120.1 no
C28 . C29 . C30 . 119.3(3) yes
C28 . C29 . H291 . 120.4 no
C30 . C29 . H291 . 120.3 no
C29 . C30 . C31 . 119.6(3) yes
C29 . C30 . H301 . 121.0 no
C31 . C30 . H301 . 119.4 no
C30 . C31 . C32 . 117.6(3) yes
C30 . C31 . C33 . 121.8(3) yes
C32 . C31 . C33 . 120.6(3) yes
C31 . C32 . N27 . 123.8(3) yes
C31 . C32 . H321 . 119.1 no
N27 . C32 . H321 . 117.0 no
C31 . C33 . H332 . 110.4 no
C31 . C33 . H331 . 110.0 no
H332 . C33 . H331 . 108.7 no
C31 . C33 . H333 . 109.3 no
H332 . C33 . H333 . 109.9 no
H331 . C33 . H333 . 108.5 no
C7 . C34 . C35 . 121.6(3) yes
C7 . C34 . C39 . 119.3(3) yes
C35 . C34 . C39 . 119.1(3) yes
C34 . C35 . C36 . 120.1(3) yes
C34 . C35 . H351 . 120.2 no
C36 . C35 . H351 . 119.7 no
C35 . C36 . C37 . 120.5(3) yes
C35 . C36 . H361 . 119.8 no
C37 . C36 . H361 . 119.7 no
C36 . C37 . C38 . 119.4(3) yes
C36 . C37 . H371 . 120.1 no
C38 . C37 . H371 . 120.5 no
C37 . C38 . C39 . 120.6(3) yes
C37 . C38 . H381 . 119.6 no
C39 . C38 . H381 . 119.8 no
C38 . C39 . C34 . 120.3(3) yes
C38 . C39 . H391 . 120.2 no
C34 . C39 . H391 . 119.4 no
C6 . C40 . C41 . 121.6(3) yes
C6 . C40 . H401 . 118.9 no
C41 . C40 . H401 . 119.5 no
C40 . C41 . C42 . 119.4(3) yes
C40 . C41 . H411 . 119.6 no
C42 . C41 . H411 . 121.0 no
C41 . C42 . C43 . 120.1(3) yes
C41 . C42 . H421 . 119.9 no
C43 . C42 . H421 . 120.0 no
C5 . C43 . C42 . 122.1(3) yes
C5 . C43 . H431 . 118.3 no
C42 . C43 . H431 . 119.5 no
Mn3 . O44 . N45 . 115.14(15) yes
O44 . N45 . Mn1 . 114.29(16) yes
O44 . N45 . C46 . 116.7(2) yes
Mn1 . N45 . C46 . 128.89(19) yes
N45 . C46 . C47 . 120.7(2) yes
N45 . C46 . C54 . 120.0(2) yes
C47 . C46 . C54 . 119.3(2) yes
C46 . C47 . C48 . 122.3(2) yes
C46 . C47 . C53 . 119.2(2) yes
C48 . C47 . C53 . 118.5(2) yes
C47 . C48 . O49 . 123.5(2) yes
C47 . C48 . C50 . 118.9(3) yes
O49 . C48 . C50 . 117.5(2) yes
C48 . O49 . Mn1 . 126.41(17) yes
C48 . C50 . C51 . 121.1(3) yes
C48 . C50 . H501 . 118.4 no
C51 . C50 . H501 . 120.5 no
C50 . C51 . C52 . 120.4(3) yes
C50 . C51 . H511 . 120.2 no
C52 . C51 . H511 . 119.4 no
C51 . C52 . C53 . 119.4(3) yes
C51 . C52 . H521 . 120.9 no
C53 . C52 . H521 . 119.8 no
C47 . C53 . C52 . 121.7(3) yes
C47 . C53 . H531 . 118.5 no
C52 . C53 . H531 . 119.8 no
C46 . C54 . C55 . 120.2(3) yes
C46 . C54 . C59 . 120.5(3) yes
C55 . C54 . C59 . 119.3(3) yes
C54 . C55 . C56 . 120.5(3) yes
C54 . C55 . H551 . 119.7 no
C56 . C55 . H551 . 119.8 no
C55 . C56 . C57 . 119.8(3) yes
C55 . C56 . H561 . 119.9 no
C57 . C56 . H561 . 120.3 no
C56 . C57 . C58 . 119.8(3) yes
C56 . C57 . H571 . 120.1 no
C58 . C57 . H571 . 120.1 no
C57 . C58 . C59 . 120.6(3) yes
C57 . C58 . H581 . 119.5 no
C59 . C58 . H581 . 119.9 no
C54 . C59 . C58 . 119.8(3) yes
C54 . C59 . H591 . 120.1 no
C58 . C59 . H591 . 120.0 no
Mn3 . N60 . C61 . 116.7(2) yes
Mn3 . N60 . C66 . 125.7(2) yes
C61 . N60 . C66 . 117.3(3) yes
N60 . C61 . C62 . 124.6(3) yes
N60 . C61 . H611 . 117.7 no
C62 . C61 . H611 . 117.7 no
C61 . C62 . C63 . 121.1(3) yes
C61 . C62 . C64 . 116.6(3) yes
C63 . C62 . C64 . 122.3(3) yes
C62 . C63 . H631 . 110.5 no
C62 . C63 . H633 . 109.6 no
H631 . C63 . H633 . 108.3 no
C62 . C63 . H632 . 110.4 no
H631 . C63 . H632 . 109.6 no
H633 . C63 . H632 . 108.5 no
C62 . C64 . C65 . 119.9(3) yes
C62 . C64 . H641 . 120.6 no
C65 . C64 . H641 . 119.5 no
C64 . C65 . C66 . 119.1(3) yes
C64 . C65 . H651 . 120.9 no
C66 . C65 . H651 . 120.0 no
C65 . C66 . N60 . 122.4(3) yes
C65 . C66 . H661 . 119.7 no
N60 . C66 . H661 . 117.9 no
Mn1 . N67 . C68 . 121.0(2) yes
Mn1 . N67 . C72 . 120.6(2) yes
C68 . N67 . C72 . 117.4(3) yes
N67 . C68 . C69 . 124.0(3) yes
N67 . C68 . H681 . 117.6 no
C69 . C68 . H681 . 118.4 no
C68 . C69 . C70 . 116.8(3) yes
C68 . C69 . C73 . 121.2(3) yes
C70 . C69 . C73 . 121.9(3) yes
C69 . C70 . C71 . 120.2(3) yes
C69 . C70 . H701 . 119.6 no
C71 . C70 . H701 . 120.2 no
C70 . C71 . C72 . 118.5(3) yes
C70 . C71 . H711 . 120.7 no
C72 . C71 . H711 . 120.8 no
C71 . C72 . N67 . 123.1(3) yes
C71 . C72 . H721 . 118.4 no
N67 . C72 . H721 . 118.6 no
C69 . C73 . H733 . 110.7 no
C69 . C73 . H732 . 111.1 no
H733 . C73 . H732 . 108.9 no
C69 . C73 . H731 . 109.6 no
H733 . C73 . H731 . 108.3 no
H732 . C73 . H731 . 108.1 no
O75 . Cl74 . O76 . 108.61(13) yes
O75 . Cl74 . O77 . 109.49(14) yes
O76 . Cl74 . O77 . 110.12(14) yes
O75 . Cl74 . O78 . 109.35(13) yes
O76 . Cl74 . O78 . 108.86(13) yes
O77 . Cl74 . O78 . 110.38(15) yes
Mn3 . O75 . Cl74 . 121.76(12) yes
Mn10 . O76 . Cl74 . 120.67(12) yes
Cl74 . O78 . Mn1 . 118.67(12) yes

loop_
_geom_bond_atom_site_label_1
_geom_bond_site_symmetry_1
_geom_bond_atom_site_label_2
_geom_bond_site_symmetry_2
_geom_bond_distance
_geom_bond_publ_flag
Mn1 . O2 . 1.8821(19) yes
Mn1 . Mn3 . 3.2546(6) yes
Mn1 . O16 . 1.9207(19) yes
Mn1 . N45 . 2.007(2) yes
Mn1 . O49 . 1.867(2) yes
Mn1 . N67 . 2.278(2) yes
Mn1 . O78 . 2.655(2) yes
O2 . Mn3 . 1.8962(18) yes
O2 . Mn10 . 1.9043(18) yes
Mn3 . O4 . 1.872(2) yes
Mn3 . N8 . 2.000(2) yes
Mn3 . Mn10 . 3.2614(6) yes
Mn3 . O44 . 1.920(2) yes
Mn3 . N60 . 2.272(3) yes
Mn3 . O75 . 2.483(2) yes
O4 . C5 . 1.319(3) yes
C5 . C6 . 1.419(4) yes
C5 . C43 . 1.412(4) yes
C6 . C7 . 1.453(4) yes
C6 . C40 . 1.407(4) yes
C7 . N8 . 1.298(4) yes
C7 . C34 . 1.497(4) yes
N8 . O9 . 1.375(3) yes
O9 . Mn10 . 1.897(2) yes
Mn10 . O11 . 1.866(2) yes
Mn10 . N15 . 1.991(2) yes
Mn10 . N27 . 2.269(2) yes
Mn10 . O76 . 2.538(2) yes
O11 . C12 . 1.327(3) yes
C12 . C13 . 1.419(4) yes
C12 . C26 . 1.405(4) yes
C13 . C14 . 1.467(4) yes
C13 . C23 . 1.408(4) yes
C14 . N15 . 1.304(3) yes
C14 . C17 . 1.488(4) yes
N15 . O16 . 1.374(3) yes
C17 . C18 . 1.396(4) yes
C17 . C22 . 1.390(4) yes
C18 . C19 . 1.386(4) yes
C18 . H181 . 0.932 no
C19 . C20 . 1.381(5) yes
C19 . H191 . 0.925 no
C20 . C21 . 1.389(5) yes
C20 . H201 . 0.932 no
C21 . C22 . 1.384(4) yes
C21 . H211 . 0.928 no
C22 . H221 . 0.928 no
C23 . C24 . 1.379(4) yes
C23 . H231 . 0.927 no
C24 . C25 . 1.387(5) yes
C24 . H241 . 0.928 no
C25 . C26 . 1.373(5) yes
C25 . H251 . 0.923 no
C26 . H261 . 0.923 no
N27 . C28 . 1.344(4) yes
N27 . C32 . 1.342(4) yes
C28 . C29 . 1.378(4) yes
C28 . H281 . 0.932 no
C29 . C30 . 1.378(4) yes
C29 . H291 . 0.930 no
C30 . C31 . 1.377(4) yes
C30 . H301 . 0.937 no
C31 . C32 . 1.380(4) yes
C31 . C33 . 1.498(5) yes
C32 . H321 . 0.920 no
C33 . H332 . 0.942 no
C33 . H331 . 0.945 no
C33 . H333 . 0.945 no
C34 . C35 . 1.374(4) yes
C34 . C39 . 1.376(4) yes
C35 . C36 . 1.386(5) yes
C35 . H351 . 0.928 no
C36 . C37 . 1.377(5) yes
C36 . H361 . 0.927 no
C37 . C38 . 1.357(5) yes
C37 . H371 . 0.932 no
C38 . C39 . 1.389(5) yes
C38 . H381 . 0.926 no
C39 . H391 . 0.920 no
C40 . C41 . 1.378(4) yes
C40 . H401 . 0.929 no
C41 . C42 . 1.392(5) yes
C41 . H411 . 0.931 no
C42 . C43 . 1.374(4) yes
C42 . H421 . 0.919 no
C43 . H431 . 0.927 no
O44 . N45 . 1.366(3) yes
N45 . C46 . 1.300(3) yes
C46 . C47 . 1.464(4) yes
C46 . C54 . 1.492(4) yes
C47 . C48 . 1.413(4) yes
C47 . C53 . 1.409(4) yes
C48 . O49 . 1.329(3) yes
C48 . C50 . 1.404(4) yes
C50 . C51 . 1.379(4) yes
C50 . H501 . 0.935 no
C51 . C52 . 1.390(4) yes
C51 . H511 . 0.937 no
C52 . C53 . 1.377(4) yes
C52 . H521 . 0.929 no
C53 . H531 . 0.920 no
C54 . C55 . 1.385(4) yes
C54 . C59 . 1.390(4) yes
C55 . C56 . 1.393(4) yes
C55 . H551 . 0.924 no
C56 . C57 . 1.377(5) yes
C56 . H561 . 0.939 no
C57 . C58 . 1.383(5) yes
C57 . H571 . 0.922 no
C58 . C59 . 1.385(4) yes
C58 . H581 . 0.925 no
C59 . H591 . 0.931 no
N60 . C61 . 1.348(4) yes
N60 . C66 . 1.337(4) yes
C61 . C62 . 1.384(4) yes
C61 . H611 . 0.936 no
C62 . C63 . 1.495(5) yes
C62 . C64 . 1.386(5) yes
C63 . H631 . 0.949 no
C63 . H633 . 0.957 no
C63 . H632 . 0.956 no
C64 . C65 . 1.385(5) yes
C64 . H641 . 0.928 no
C65 . C66 . 1.381(5) yes
C65 . H651 . 0.922 no
C66 . H661 . 0.931 no
N67 . C68 . 1.337(4) yes
N67 . C72 . 1.339(4) yes
C68 . C69 . 1.395(4) yes
C68 . H681 . 0.929 no
C69 . C70 . 1.381(5) yes
C69 . C73 . 1.499(5) yes
C70 . C71 . 1.380(5) yes
C70 . H701 . 0.931 no
C71 . C72 . 1.378(5) yes
C71 . H711 . 0.920 no
C72 . H721 . 0.929 no
C73 . H733 . 0.950 no
C73 . H732 . 0.956 no
C73 . H731 . 0.960 no
Cl74 . O75 . 1.450(2) yes
Cl74 . O76 . 1.450(2) yes
Cl74 . O77 . 1.428(2) yes
Cl74 . O78 . 1.450(2) yes
